data_2003881
loop_
_publ_author_name
'Marsh, R. E.'

_publ_section_title
;On the Structure of
 (13-Methyl-1,4,7,8,13,13b-hexahydro[1',2']oxazepino[2',3':1,2]pyrido[3,4-<i>b</i>]indol-1-yl)methanol
;
_journal_issue 9
_journal_name_full 'Acta Crystallographica Section C'
_journal_page_first 1957
_journal_page_last 1958
_journal_paper_doi 10.1107/S0108270195006032
_journal_volume 51
_journal_year 1995
_chemical_formula_sum 'C17 H20 N2 O2'
_chemical_formula_weight 284.359
_space_group_IT_number 14
_symmetry_cell_setting monoclinic
_symmetry_space_group_name_Hall '-P 2ybc'
_symmetry_space_group_name_H-M 'P 1 21/c 1'
_cell_angle_alpha 90
_cell_angle_beta 103.16(3)
_cell_angle_gamma 90
_cell_formula_units_Z 8
_cell_length_a 18.499(4)
_cell_length_b 6.2149(9)
_cell_length_c 26.45(1)
_cell_measurement_reflns_used 20
_cell_measurement_temperature 293
_cell_measurement_theta_max 28.06
_cell_measurement_theta_min 23.83
_cell_volume 2961.1(14)
_diffrn_radiation_type CuK\a
_diffrn_radiation_wavelength 1.5418
_exptl_absorpt_coefficient_mu 0.638
_exptl_crystal_colour colourless
_exptl_crystal_density_diffrn 1.2757
_exptl_crystal_description needle
_exptl_crystal_size_max 0.10
_exptl_crystal_size_mid 0.10
_exptl_crystal_size_min 0.50
_cod_data_source_file cr1197.cif
_cod_data_source_block cr1197a
_cod_original_cell_volume 2961.0(10)
_cod_original_sg_symbol_H-M 'P 21/c'
_cod_database_code 2003881

loop_
_symmetry_equiv_pos_as_xyz
x,y,z
x,1/2-y,1/2+z
-x,-y,-z
-x,1/2+y,1/2-z

loop_
_atom_site_label
_atom_site_fract_x
_atom_site_fract_y
_atom_site_fract_z
_atom_site_U_iso_or_equiv
C(1A) .4590(2) .0010(5) -.1308(1) .0384(7)
C(2A) .5029(2) -.1516(5) -.0906(1) .0475(8)
C(3A) .4836(2) -.2464(5) -.0512(1) .0549(9)
C(4A) .4090(2) -.2476(7) -.0392(1) .0614(10)
O(5A) .3552(1) -.1320(4) -.0763(1) .0546(5)
N(6A) .3517(1) -.2316(4) -.1265(1) .0437(6)
C(7A) .2735(2) -.2889(6) -.1477(1) .0573(9)
C(8A) .2703(2) -.4235(6) -.1957(1) .0552(9)
C(9A) .3165(2) -.3188(5) -.2286(1) .0438(7)
C(10A) .3176(2) -.3601(5) -.2809(1) .0448(7)
C(11A) .2834(2) -.5120(6) -.3177(1) .0564(9)
C(12A) .2967(2) -.5042(7) -.3667(2) .0664(10)
C(13A) .3445(2) -.3492(7) -.3800(1) .0646(10)
C(14A) .3793(2) -.1989(6) -.3442(1) .0547(9)
C(15A) .3662(2) -.2068(5) -.2946(1) .0433(7)
N(16A) .3933(1) -.0796(4) -.2518(1) .0401(6)
C(17A) .3632(1) -.1522(5) -.2115(1) .0385(7)
C(18A) .3780(2) -.0634(5) -.1575(1) .0397(7)
C(19A) .4367(2) .1157(6) -.2549(1) .0528(9)
C(20A) .4607(2) .2254(5) -.1063(1) .0456(8)
O(21A) .4367(1) .3765(4) -.1473(1) .0538(6)
C(1C) .0551(2) .2432(5) -.3970(1) .0444(7)
C(2C) .1225(2) .0931(5) -.3892(2) .0535(9)
C(3C) .1599(2) -.0018(6) -.3470(2) .0646(11)
C(4C) .1434(2) -.0068(7) -.2953(2) .0752(12)
O(5C) .0768(1) .1092(4) -.2929(1) .0637(6)
N(6C) .0171(1) .0106(4) -.3311(1) .0500(6)
C(7C) -.0406(2) -.0519(7) -.3032(1) .0626(10)
C(8C) -.0976(2) -.1864(6) -.3402(1) .0569(9)
C(9C) -.1179(2) -.0765(5) -.3912(1) .0456(7)
C(10C) -.1800(2) -.1107(5) -.4334(1) .0460(7)
C(11C) -.2387(2) -.2589(6) -.4434(2) .0602(9)
C(12C) -.2911(2) -.2426(7) -.4890(2) .0684(10)
C(13C) -.2880(2) -.0826(7) -.5253(2) .0631(10)
C(14C) -.2306(2) .0660(6) -.5165(1) .0550(9)
C(15C) -.1775(2) .0480(5) -.4706(1) .0454(7)
N(16C) -.1149(1) .1739(4) -.4523(1) .0471(6)
C(17C) -.0790(2) .0946(5) -.4041(1) .0420(7)
C(18C) -.0083(2) .1803(5) -.3698(1) .0435(7)
C(19C) -.0996(2) .3698(6) -.4789(2) .0598(10)
C(20C) .0850(2) .4686(5) -.3800(2) .0539(9)
O(21C) .0269(1) .6204(4) -.3984(1) .0658(7)
H1A .4839(13) .0150(42) -.1616(10) 3.1(6)
H2A .5556(17) -.1657(51) -.0902(11) 5.4(8)
H3A .5214(16) -.3365(49) -.0265(11) 4.7(7)
H4A1 .4144(16) -.1732(51) .0002(12) 5.5(8)
H4A2 .3918(18) -.3898(62) -.0328(13) 6.4(10)
H7A1 .2425(14) -.1551(48) -.1558(10) 3.8(7)
H7A2 .2560(16) -.3687(53) -.1187(12) 5.4(8)
H8A1 .2191(17) -.4415(52) -.2191(12) 5.5(8)
H8A2 .2906(17) -.5685(56) -.1882(12) 5.4(8)
H11A .2483(16) -.6172(54) -.3065(11) 5.2(8)
H12A .2706(16) -.5965(51) -.3943(11) 4.7(7)
H13A .3478(15) -.3350(47) -.4202(11) 4.6(7)
H15A .4129(17) -.0952(57) -.3540(12) 6.0(9)
H18A .3469(13) .0628(43) -.1593(9) 3.0(6)
H19A1 .4874(21) .0762(61) -.2511(15) 7.2(11)
H19A2 .4371(18) .2171(59) -.2194(14) 7.2(9)
H19A3 .4179(18) .1854(59) -.2907(14) 7.0(10)
H20A1 .5169(15) .2643(45) -.0832(10) 3.9(6)
H20A2 .4293(15) .2278(47) -.0813(11) 3.9(7)
H21A .4193(20) .4853(63) -.1352(14) 7.3(12)
H1C .0275(13) .2502(42) -.4402(10) 3.0(5)
H2C .1430(18) .0783(60) -.4244(13) 7.2(10)
H3C .2064(18) -.0823(56) -.3502(12) 6.3(9)
H4C1 .1863(20) .0704(60) -.2660(14) 7.7(10)
H4C2 .1436(20) -.1484(67) -.2805(15) 7.8(11)
H7C1 -.0609(18) .0841(60) -.2888(13) 6.6(9)
H7C2 -.0143(16) -.1367(51) -.2700(11) 5.0(8)
H8C1 -.1419(6) -.2233(51) -.3247(11) 5.1(8)
H8C2 -.0785(16) -.3270(51) -.3441(11) 4.2(7)
H11C -.2367(17) -.3690(56) -.4163(12) 5.8(9)
H12C -.3333(18) -.3494(59) -.4979(13) 6.5(9)
H13C -.3257(18) -.0686(55) -.5599(13) 6.2(9)
H14C -.2298(15) .1769(49) -.5441(11) 4.5(8)
H18C -.0210(5) .3119(47) -.3513(10) 4.0(7)
H19C1 -.0775(22) .3318(71) -.5084(16) 9.6(14)
H19C2 -.0626(18) .4759(55) -.4530(13) 6.3(9)
H19C3 -.1478(20) .4436(61) -.5004(14) 7.5(10)
H20C1 .1324(19) .5038(66) -.3986(12) 6.8(9)
H20C2 .1033(15) .4693(46) -.3358(11) 4.2(7)
H21C .0315(35) .7060 -.3690(23) 18.9(26)

loop_
_geom_bond_atom_site_label_1
_geom_bond_atom_site_label_2
_geom_bond_distance
_geom_bond_publ_flag
C(1A) C(2A) 1.516(4) no
C(1A) C(18A) 1.556(4) no
C(1A) C(20A) 1.536(4) no
C(2A) C(3A) 1.316(5) no
C(3A) C(4A) 1.484(5) no
C(4A) O(5A) 1.423(4) no
O(5A) N(6A) 1.452(3) no
N(6A) C(7A) 1.472(4) no
N(6A) C(18A) 1.478(4) no
C(7A) C(8A) 1.509(5) no
C(8A) C(9A) 1.500(5) no
C(9A) C(10A) 1.413(4) no
C(9A) C(17A) 1.359(4) no
C(10A) C(11A) 1.399(5) no
C(10A) C(15A) 1.413(4) no
C(11A) C(12A) 1.372(5) no
C(12A) C(13A) 1.405(5) no
C(13A) C(14A) 1.381(5) no
C(14A) C(15A) 1.388(5) no
C(15A) N(16A) 1.378(4) no
N(16A) C(17A) 1.388(3) no
N(16A) C(19A) 1.467(4) no
C(17A) C(18A) 1.497(4) no
C(20A) O(21A) 1.426(4) no
C(1C) C(2C) 1.532(5) no
C(1C) C(18C) 1.560(4) no
C(1C) C(20C) 1.535(5) no
C(2C) C(3C) 1.313(5) no
C(3C) C(4C) 1.469(6) no
C(4C) O(5C) 1.440(5) no
O(5C) N(6C) 1.450(3) no
N(6C) C(7C) 1.481(5) no
N(6C) C(18C) 1.471(4) no
C(7C) C(8C) 1.517(5) no
C(8C) C(9C) 1.483(5) no
C(9C) C(10C) 1.423(4) no
C(9C) C(17C) 1.370(4) no
C(10C) C(11C) 1.403(5) no
C(10C) C(15C) 1.402(4) no
C(11C) C(12C) 1.369(5) no
C(12C) C(13C) 1.392(6) no
C(13C) C(14C) 1.387(5) no
C(14C) C(15C) 1.382(4) no
C(15C) N(16C) 1.390(4) no
N(16C) C(17C) 1.387(4) no
N(16C) C(19C) 1.465(5) no
C(17C) C(18C) 1.509(4) no
C(20C) O(21C) 1.429(4) no
